data_2003441
loop_
_publ_author_name
'Ould Abdellahi, M.'
'Jouini, T.'

_publ_section_title
;
 <i>m</i>-Anisidinium Dihydrogenmonophosphate
;
_journal_issue 5
_journal_name_full 'Acta Crystallographica Section C'
_journal_page_first 924
_journal_page_last 926
_journal_paper_doi 10.1107/S0108270194011558
_journal_volume 51
_journal_year 1995
_chemical_formula_moiety 'C7 H10 N O 1+, H2 P O4 1-'
_chemical_formula_structural (1-3,CH~3~-O-C~6~H~4~-NH~3~)H~2~PO~4~
_chemical_formula_sum 'C7 H12 N O5 P'
_chemical_formula_weight 221.15
_chemical_name_systematic
;
 m-Anisidinium Dihydrogenomonophosphate
;
_space_group_IT_number 14
_symmetry_cell_setting monoclinic
_symmetry_space_group_name_Hall '-P 2yab'
_symmetry_space_group_name_H-M 'P 1 21/a 1'
_audit_creation_method SHELXL
_cell_angle_alpha 90.00(1)
_cell_angle_beta 116.104(1)
_cell_angle_gamma 90.00(1)
_cell_formula_units_Z 8
_cell_length_a 16.095(1)
_cell_length_b 8.490(1)
_cell_length_c 16.9070(1)
_cell_measurement_reflns_used 22
_cell_measurement_temperature 293(2)
_cell_measurement_theta_max 16
_cell_measurement_theta_min 14
_cell_volume 2074.6(3)
_computing_cell_refinement 'CAD-4 Software (Enraf-Nonius, 1989)'
_computing_data_collection 'CAD-4 Software (Enraf-Nonius, 1989)'
_computing_data_reduction 'MolEN (Fair, 1990)'
_computing_structure_refinement 'SHELXL93 (Sheldrick, 1993)'
_computing_structure_solution 'SHELXS86 (Sheldrick, 1990)'
_diffrn_ambient_temperature 293(2)
_diffrn_measurement_device 'Enraf-Nonius CAD-4'
_diffrn_measurement_method \w/2\q
_diffrn_radiation_monochromator graphite
_diffrn_radiation_source 'fine-focus sealed tube'
_diffrn_radiation_type MoK\a
_diffrn_radiation_wavelength 0.71069
_diffrn_reflns_av_R_equivalents 0.0212
_diffrn_reflns_av_sigmaI/netI 0.0391
_diffrn_reflns_limit_h_max 17
_diffrn_reflns_limit_h_min -19
_diffrn_reflns_limit_k_max 10
_diffrn_reflns_limit_k_min 0
_diffrn_reflns_limit_l_max 20
_diffrn_reflns_limit_l_min 0
_diffrn_reflns_number 3770
_diffrn_reflns_theta_max 25.02
_diffrn_reflns_theta_min 1.34
_diffrn_standards_decay_% 1.78
_diffrn_standards_interval_time 60
_diffrn_standards_number 3
_exptl_absorpt_coefficient_mu 0.262
_exptl_absorpt_correction_type none
_exptl_crystal_colour colourless
_exptl_crystal_density_diffrn 1.416
_exptl_crystal_description plate
_exptl_crystal_F_000 928
_exptl_crystal_size_max 0.24
_exptl_crystal_size_mid 0.18
_exptl_crystal_size_min 0.05
_refine_diff_density_max 0.205
_refine_diff_density_min -0.284
_refine_ls_extinction_method none
_refine_ls_goodness_of_fit_all 1.282
_refine_ls_goodness_of_fit_obs 1.420
_refine_ls_hydrogen_treatment refall
_refine_ls_matrix_type full
_refine_ls_number_parameters 349
_refine_ls_number_reflns 3640
_refine_ls_number_restraints 0
_refine_ls_restrained_S_all 1.282
_refine_ls_restrained_S_obs 1.420
_refine_ls_R_factor_all 0.0727
_refine_ls_R_factor_obs 0.0484
_refine_ls_shift/esd_max 0.068
_refine_ls_shift/esd_mean 0.004
_refine_ls_structure_factor_coef Fsqd
_refine_ls_weighting_scheme
; calc w = 1/[\s^2^(F~o~^2^) + (0.0151P)^2^ + 2.2384P]
  where P = (F~o~^2^ + 2F~c~^2^)/3
;
_refine_ls_wR_factor_all 0.1064
_refine_ls_wR_factor_obs 0.1013
_reflns_number_observed 2772
_reflns_number_total 3640
_reflns_observed_criterion >2\s(I)
_cod_data_source_file du1098.cif
_cod_data_source_block abd2
_cod_original_sg_symbol_H-M 'P 21/a'
_cod_database_code 2003441

loop_
_symmetry_equiv_pos_as_xyz
'x, y, z'
'-x+1/2, y+1/2, -z'
'-x, -y, -z'
'x-1/2, -y-1/2, z'

loop_
_atom_site_aniso_label
_atom_site_aniso_U_11
_atom_site_aniso_U_12
_atom_site_aniso_U_13
_atom_site_aniso_U_22
_atom_site_aniso_U_23
_atom_site_aniso_U_33
P 0.0318(5) 0.0019(4) 0.0168(4) 0.0264(5) 0.0045(4) 0.0356(5)
O1 0.0365(13) -0.0008(11) 0.0235(12) 0.0279(12) 0.0028(11) 0.0515(15)
O2 0.0457(14) 0.0090(11) 0.0264(11) 0.0313(13) 0.0055(11) 0.0404(13)
O3 0.038(2) -0.0106(14) 0.0106(13) 0.052(2) 0.0263(15) 0.061(2)
O4 0.077(2) 0.0160(14) 0.0361(15) 0.0338(15) 0.0076(12) 0.0404(15)
O5 0.079(2) -0.012(2) 0.017(2) 0.073(2) -0.016(2) 0.042(2)
N 0.036(2) 0.002(2) 0.0144(14) 0.031(2) -0.0017(14) 0.034(2)
C1 0.035(2) 0.006(2) 0.017(2) 0.038(2) 0.003(2) 0.035(2)
C2 0.041(2) 0.003(2) 0.017(2) 0.037(2) 0.003(2) 0.035(2)
C3 0.043(2) 0.001(2) 0.013(2) 0.057(3) -0.006(2) 0.036(2)
C4 0.064(3) 0.002(3) 0.016(2) 0.086(4) 0.014(2) 0.034(2)
C5 0.078(3) -0.004(3) 0.025(3) 0.068(3) 0.026(3) 0.053(3)
C6 0.056(3) -0.007(2) 0.021(2) 0.045(3) 0.008(2) 0.055(3)
C7 0.092(5) -0.027(3) 0.038(3) 0.073(4) -0.033(3) 0.065(3)
P' 0.0290(4) -0.0004(4) 0.0163(4) 0.0245(4) -0.0028(4) 0.0346(5)
O1' 0.0389(13) 0.0015(11) 0.0235(11) 0.0326(13) -0.0086(11) 0.0448(14)
O2' 0.0491(15) -0.0048(11) 0.0315(13) 0.0252(12) -0.0037(11) 0.0523(15)
O3' 0.0326(14) -0.0001(12) 0.0203(12) 0.057(2) -0.0155(14) 0.047(2)
O4' 0.052(2) -0.0075(13) 0.0117(12) 0.0306(15) 0.0008(11) 0.0369(14)
O5' 0.093(2) 0.002(2) 0.025(2) 0.055(2) 0.0177(15) 0.047(2)
N' 0.034(2) 0.003(2) 0.0185(14) 0.034(2) 0.0031(14) 0.035(2)
C1' 0.031(2) 0.006(2) 0.0133(15) 0.040(2) 0.004(2) 0.030(2)
C2' 0.044(2) 0.002(2) 0.018(2) 0.040(2) 0.000(2) 0.033(2)
C3' 0.049(2) 0.006(2) 0.020(2) 0.052(2) 0.010(2) 0.039(2)
C4' 0.059(3) 0.001(3) 0.010(2) 0.076(3) 0.008(2) 0.034(2)
C5' 0.065(3) -0.016(3) 0.008(2) 0.072(3) -0.008(2) 0.040(2)
C6' 0.051(2) -0.005(2) 0.016(2) 0.048(3) -0.001(2) 0.043(2)
C7' 0.085(4) 0.003(3) 0.037(3) 0.049(3) 0.010(3) 0.066(3)

loop_
_atom_site_label
_atom_site_occupancy
_atom_site_fract_x
_atom_site_fract_y
_atom_site_fract_z
_atom_site_U_iso_or_equiv
_atom_site_thermal_displace_type
_atom_site_calc_flag
_atom_site_type_symbol
P 1 0.43650(6) 0.20118(10) 0.41839(6) 0.0305(2) Uani d P
O1 1 0.4722(2) 0.3557(3) 0.4038(2) 0.0372(6) Uani d O
O2 1 0.4517(2) 0.1716(3) 0.51201(15) 0.0364(6) Uani d O
O3 1 0.3315(2) 0.1945(4) 0.3546(2) 0.0543(8) Uani d O
O4 1 0.4842(2) 0.0685(3) 0.3898(2) 0.0466(7) Uani d O
O5 1 0.7782(2) 0.6069(4) 0.9179(2) 0.0681(9) Uani d O
N 1 0.6085(2) 0.3600(4) 0.6319(2) 0.0337(7) Uani d N
C1 1 0.6482(2) 0.3530(4) 0.7280(2) 0.0356(8) Uani d C
C2 1 0.6942(2) 0.4860(5) 0.7741(2) 0.0375(8) Uani d C
C3 1 0.7322(3) 0.4838(5) 0.8651(2) 0.0468(10) Uani d C
C4 1 0.7239(3) 0.3495(6) 0.9075(3) 0.0630(13) Uani d C
C5 1 0.6782(3) 0.2205(6) 0.8606(3) 0.0680(14) Uani d C
C6 1 0.6396(3) 0.2190(5) 0.7689(3) 0.0531(11) Uani d C
C7 1 0.7854(5) 0.7478(7) 0.8767(4) 0.076(2) Uani d C
P' 1 0.27512(6) 0.35581(10) 0.56802(6) 0.0285(2) Uani d P
O1' 1 0.2689(2) 0.4712(3) 0.63175(15) 0.0369(6) Uani d O
O2' 1 0.2322(2) 0.1975(3) 0.5640(2) 0.0389(6) Uani d O
O3' 1 0.3807(2) 0.3426(3) 0.5945(2) 0.0446(7) Uani d O
O4' 1 0.2279(2) 0.4209(3) 0.4712(2) 0.0427(7) Uani d O
O5' 1 0.0326(2) 0.6255(4) 0.1230(2) 0.0673(9) Uani d O
N' 1 0.1015(2) 0.2097(4) 0.3427(2) 0.0331(7) Uani d N
C1' 1 0.0539(2) 0.2693(4) 0.2521(2) 0.0338(8) Uani d C
C2' 1 0.0682(3) 0.4232(4) 0.2353(2) 0.0384(8) Uani d C
C3' 1 0.0238(3) 0.4768(5) 0.1493(2) 0.0463(10) Uani d C
C4' 1 -0.0334(3) 0.3768(6) 0.0830(3) 0.0601(12) Uani d C
C5' 1 -0.0465(3) 0.2256(6) 0.1025(3) 0.0643(13) Uani d C
C6' 1 -0.0025(3) 0.1680(5) 0.1878(3) 0.0492(10) Uani d C
C7' 1 0.0868(4) 0.7366(6) 0.1885(4) 0.0649(13) Uani d C
H1 1 0.6539(29) 0.3431(48) 0.6095(26) 0.066(13) Uiso d H
H2 1 0.5593(28) 0.2869(49) 0.6035(26) 0.060(13) Uiso d H
H3 1 0.5855(25) 0.4590(48) 0.6153(23) 0.046(11) Uiso d H
H4 1 0.6973(23) 0.5709(42) 0.7444(21) 0.038(10) Uiso d H
H5 1 0.7484(28) 0.3466(48) 0.9670(27) 0.065(13) Uiso d H
H6 1 0.6751(31) 0.1242(57) 0.8907(30) 0.086(15) Uiso d H
H7 1 0.6095(27) 0.1303(48) 0.7367(25) 0.060(13) Uiso d H
H8 1 0.8159(30) 0.7337(56) 0.8417(30) 0.075(15) Uiso d H
H9 1 0.8260(32) 0.8150(58) 0.9238(32) 0.086(16) Uiso d H
H10 1 0.7200(40) 0.7902(68) 0.8388(36) 0.115(22) Uiso d H
H11 1 0.3097(26) 0.1212(46) 0.3618(25) 0.044(13) Uiso d H
H12 1 0.5123(29) -0.0020(54) 0.4276(27) 0.069(15) Uiso d H
H1' 1 0.1389(26) 0.2920(48) 0.3835(25) 0.054(12) Uiso d H
H2' 1 0.1405(26) 0.1268(46) 0.3441(23) 0.049(11) Uiso d H
H3' 1 0.0611(24) 0.1783(40) 0.3636(21) 0.038(10) Uiso d H
H4' 1 0.1078(22) 0.4908(40) 0.2836(21) 0.036(9) Uiso d H
H5' 1 -0.0642(29) 0.4227(52) 0.0253(28) 0.076(14) Uiso d H
H6' 1 -0.0830(30) 0.1580(53) 0.0572(29) 0.076(14) Uiso d H
H7' 1 -0.0089(28) 0.0626(53) 0.2034(27) 0.072(14) Uiso d H
H8' 1 0.0614(28) 0.7501(49) 0.2320(27) 0.063(13) Uiso d H
H9' 1 0.0778(37) 0.8337(68) 0.1526(35) 0.113(20) Uiso d H
H10' 1 0.1528(33) 0.6925(55) 0.2183(29) 0.081(16) Uiso d H
H11' 1 0.3949(27) 0.2906(49) 0.5618(26) 0.057(13) Uiso d H
H12' 1 0.2432(32) 0.5055(57) 0.4618(29) 0.079(17) Uiso d H

loop_
_atom_type_symbol
_atom_type_description
_atom_type_scat_source
_atom_type_scat_dispersion_real
_atom_type_scat_dispersion_imag
P P 'International Tables Vol C Tables 4.2.6.8 and 6.1.1.4' 0.1023 0.094
O O 'International Tables Vol C Tables 4.2.6.8 and 6.1.1.4' 0.0106 0.006
N N 'International Tables Vol C Tables 4.2.6.8 and 6.1.1.4' 0.0061 0.003
C C 'International Tables Vol C Tables 4.2.6.8 and 6.1.1.4' 0.0033 0.001
H H 'International Tables Vol C Tables 4.2.6.8 and 6.1.1.4' 0.0000 0.000

loop_
_geom_angle_atom_site_label_1
_geom_angle_atom_site_label_2
_geom_angle_atom_site_label_3
_geom_angle
_geom_angle_publ_flag
O1 P O2 114.89(14) yes
O1 P O3 107.29(15) yes
O2 P O3 110.22(15) yes
O1 P O4 107.83(14) yes
O2 P O4 109.30(13) yes
O3 P O4 107.0(2) yes
P O3 H11 111.(3) ?
P O4 H12 117.(3) ?
C3 O5 C7 117.7(3) yes
C1 N H1 113.(2) ?
C1 N H2 113.(2) ?
H1 N H2 108.(3) ?
C1 N H3 107.(2) ?
H1 N H3 107.(3) ?
H2 N H3 108.(3) ?
C6 C1 C2 122.7(3) yes
C6 C1 N 120.2(3) yes
C2 C1 N 117.1(3) yes
C3 C2 C1 118.6(4) yes
C3 C2 H4 122.(2) ?
C1 C2 H4 119.(2) ?
O5 C3 C2 124.4(4) yes
O5 C3 C4 116.1(4) yes
C2 C3 C4 119.5(4) yes
C5 C4 C3 120.7(4) yes
C5 C4 H5 119.(3) ?
C3 C4 H5 120.(3) ?
C4 C5 C6 121.2(4) yes
C4 C5 H6 121.(3) ?
C6 C5 H6 118.(3) ?
C1 C6 C5 117.4(4) yes
C1 C6 H7 121.(3) ?
C5 C6 H7 121.(3) ?
O5 C7 H8 113.(3) ?
O5 C7 H9 105.(3) ?
H8 C7 H9 104.(4) ?
O5 C7 H10 109.(3) ?
H8 C7 H10 109.(4) ?
H9 C7 H10 116.(4) ?
O1' P' O2' 116.45(13) yes
O1' P' O3' 104.56(14) yes
O2' P' O3' 111.74(15) yes
O1' P' O4' 111.46(14) yes
O2' P' O4' 105.44(14) yes
O3' P' O4' 106.9(2) yes
P' O3' H11' 116.(3) ?
P' O4' H12' 118.(3) ?
C3' O5' C7' 118.4(3) yes
C1' N' H1' 111.(2) ?
C1' N' H2' 109.(2) ?
H1' N' H2' 109.(3) ?
C1' N' H3' 112.(2) ?
H1' N' H3' 105.(3) ?
H2' N' H3' 111.(3) ?
C6' C1' C2' 122.9(3) yes
C6' C1' N' 118.1(3) yes
C2' C1' N' 119.0(3) yes
C1' C2' C3' 118.2(4) yes
C1' C2' H4' 120.(2) ?
C3' C2' H4' 122.(2) ?
O5' C3' C4' 115.5(3) yes
O5' C3' C2' 124.4(4) yes
C4' C3' C2' 120.1(4) yes
C5' C4' C3' 120.0(4) yes
C5' C4' H5' 124.(3) ?
C3' C4' H5' 116.(3) ?
C4' C5' C6' 121.4(4) yes
C4' C5' H6' 119.(3) ?
C6' C5' H6' 119.(3) ?
C1' C6' C5' 117.5(4) yes
C1' C6' H7' 119.(3) ?
C5' C6' H7' 124.(3) ?
O5' C7' H8' 110.(3) ?
O5' C7' H9' 102.(3) ?
H8' C7' H9' 111.(4) ?
O5' C7' H10' 107.(3) ?
H8' C7' H10' 111.(4) ?
H9' C7' H10' 116.(4) ?

loop_
_geom_bond_atom_site_label_1
_geom_bond_atom_site_label_2
_geom_bond_distance
_geom_bond_publ_flag
P O1 1.495(2) yes
P O2 1.512(2) yes
P O3 1.555(3) yes
P O4 1.555(3) yes
O3 H11 0.75(4) ?
O4 H12 0.85(4) ?
O5 C3 1.363(5) yes
O5 C7 1.415(6) yes
N C1 1.461(4) yes
N H1 0.97(4) ?
N H2 0.95(4) ?
N H3 0.91(4) ?
C1 C6 1.370(5) yes
C1 C2 1.387(5) yes
C2 C3 1.383(5) yes
C2 H4 0.89(3) ?
C3 C4 1.384(6) yes
C4 C5 1.363(7) yes
C4 H5 0.90(4) ?
C5 C6 1.393(6) yes
C5 H6 0.98(5) ?
C6 H7 0.93(4) ?
C7 H8 0.93(4) ?
C7 H9 0.96(5) ?
C7 H10 1.03(6) ?
P' O1' 1.492(2) yes
P' O2' 1.499(2) yes
P' O3' 1.559(2) yes
P' O4' 1.571(3) yes
O3' H11' 0.81(4) ?
O4' H12' 0.80(5) ?
O5' C3' 1.366(5) yes
O5' C7' 1.424(6) yes
N' C1' 1.468(4) yes
N' H1' 0.98(4) ?
N' H2' 0.94(4) ?
N' H3' 0.91(4) ?
C1' C6' 1.371(5) yes
C1' C2' 1.379(5) yes
C2' C3' 1.385(5) yes
C2' H4' 0.97(3) ?
C3' C4' 1.385(6) yes
C4' C5' 1.365(7) yes
C4' H5' 0.96(4) ?
C5' C6' 1.387(6) yes
C5' H6' 0.93(4) ?
C6' H7' 0.95(4) ?
C7' H8' 0.99(4) ?
C7' H9' 1.00(6) ?
C7' H10' 1.03(5) ?

loop_
_geom_torsion_atom_site_label_1
_geom_torsion_atom_site_label_2
_geom_torsion_atom_site_label_3
_geom_torsion_atom_site_label_4
_geom_torsion
_geom_torsion_publ_flag
C6 C1 C2 C3 -0.6(6) ?
N C1 C2 C3 179.6(3) ?
C7 O5 C3 C2 1.7(6) ?
C7 O5 C3 C4 -178.0(5) yes
C1 C2 C3 O5 -179.3(3) ?
C1 C2 C3 C4 0.4(6) ?
O5 C3 C4 C5 179.2(4) ?
C2 C3 C4 C5 -0.5(7) ?
C3 C4 C5 C6 0.8(8) ?
C2 C1 C6 C5 0.9(6) ?
N C1 C6 C5 -179.3(4) ?
C4 C5 C6 C1 -1.0(7) ?
C6' C1' C2' C3' -0.4(6) ?
N' C1' C2' C3' 179.1(3) ?
C7' O5' C3' C4' 177.1(4) yes
C7' O5' C3' C2' -3.6(6) ?
C1' C2' C3' O5' -179.2(3) ?
C1' C2' C3' C4' 0.2(6) ?
O5' C3' C4' C5' 179.9(4) ?
C2' C3' C4' C5' 0.4(7) ?
C3' C4' C5' C6' -0.9(8) ?
C2' C1' C6' C5' -0.1(6) ?
N' C1' C6' C5' -179.5(4) ?
C4' C5' C6' C1' 0.7(7) ?

loop_
_cod_related_entry_id
_cod_related_entry_database
_cod_related_entry_code
1 ChemSpider 30652144
